data_7219125
loop_
_publ_author_name
'Hern\'andez-Paredes, Javier'
'Olvera-Tapia, Ana L.'
'Arenas-Garc\'ia, Jenniffer I.'
'H\"opfl, Herbert'
'Morales-Rojas, Hugo'
'Herrera-Ruiz, Dea'
'Gonzaga-Morales, Ana I.'
'Rodr\'iguez-Fragoso, Lourdes'

_publ_section_title
;
 On molecular complexes derived from amino acids and nicotinamides in
 combination with boronic acids
;
_journal_issue 28
_journal_name_full CrystEngComm
_journal_page_first 5166
_journal_paper_doi 10.1039/C4CE01934B
_journal_volume 17
_journal_year 2015
_chemical_formula_moiety 'C6 H8 B2 O4, 2(C5 H9 N O2)'
_chemical_formula_sum 'C16 H26 B2 N2 O8'
_chemical_formula_weight 396.01
_chemical_name_systematic
;
 ?
;
_space_group_IT_number 1
_symmetry_cell_setting triclinic
_symmetry_space_group_name_Hall 'P 1'
_symmetry_space_group_name_H-M 'P 1'
_atom_sites_solution_hydrogens geom
_atom_sites_solution_primary direct
_atom_sites_solution_secondary difmap
_audit_creation_method SHELXL-97
_audit_update_record
;
2014-11-18 deposited with the CCDC.
2014-12-17 downloaded from the CCDC.
;
_cell_angle_alpha 79.286(2)
_cell_angle_beta 71.221(2)
_cell_angle_gamma 81.683(2)
_cell_formula_units_Z 1
_cell_length_a 6.8940(11)
_cell_length_b 7.6323(12)
_cell_length_c 9.9174(15)
_cell_measurement_reflns_used 2840
_cell_measurement_temperature 293(2)
_cell_measurement_theta_max 28.19
_cell_measurement_theta_min 2.72
_cell_volume 483.41(13)
_computing_cell_refinement 'Bruker SAINT'
_computing_data_collection 'Bruker SMART'
_computing_data_reduction 'Bruker SAINT'
_computing_molecular_graphics 'Bruker SHELXTL'
_computing_publication_material 'Bruker SHELXTL'
_computing_structure_refinement 'SHELXL-97 (Sheldrick, 1997)'
_computing_structure_solution 'SHELXS-97 (Sheldrick, 1990)'
_diffrn_ambient_temperature 293(2)
_diffrn_measured_fraction_theta_full 0.997
_diffrn_measured_fraction_theta_max 0.997
_diffrn_measurement_device_type 'CCD area detector'
_diffrn_measurement_method 'phi and omega scans'
_diffrn_radiation_monochromator graphite
_diffrn_radiation_source 'fine-focus sealed tube'
_diffrn_radiation_type MoK\a
_diffrn_radiation_wavelength 0.71073
_diffrn_reflns_av_R_equivalents 0.0357
_diffrn_reflns_av_sigmaI/netI 0.0417
_diffrn_reflns_limit_h_max 8
_diffrn_reflns_limit_h_min -8
_diffrn_reflns_limit_k_max 9
_diffrn_reflns_limit_k_min -9
_diffrn_reflns_limit_l_max 11
_diffrn_reflns_limit_l_min -11
_diffrn_reflns_number 4711
_diffrn_reflns_theta_full 25.00
_diffrn_reflns_theta_max 25.00
_diffrn_reflns_theta_min 2.19
_exptl_absorpt_coefficient_mu 0.106
_exptl_absorpt_correction_T_max 0.97
_exptl_absorpt_correction_T_min 0.95
_exptl_absorpt_correction_type multi-scan
_exptl_absorpt_process_details SADABS
_exptl_crystal_colour colorless
_exptl_crystal_density_diffrn 1.360
_exptl_crystal_density_method 'not measured'
_exptl_crystal_description 'rectangular prism'
_exptl_crystal_F_000 210
_exptl_crystal_size_max 0.50
_exptl_crystal_size_mid 0.48
_exptl_crystal_size_min 0.29
_refine_diff_density_max 0.176
_refine_diff_density_min -0.225
_refine_diff_density_rms 0.040
_refine_ls_abs_structure_details 'Flack H D (1983), Acta Cryst. A39, 876-881'
_refine_ls_extinction_method none
_refine_ls_goodness_of_fit_ref 1.170
_refine_ls_hydrogen_treatment mixed
_refine_ls_matrix_type full
_refine_ls_number_parameters 277
_refine_ls_number_reflns 1696
_refine_ls_number_restraints 11
_refine_ls_restrained_S_all 1.165
_refine_ls_R_factor_all 0.0526
_refine_ls_R_factor_gt 0.0484
_refine_ls_shift/su_max 0.001
_refine_ls_shift/su_mean 0.000
_refine_ls_structure_factor_coef Fsqd
_refine_ls_weighting_details 'calc w=1/[\s^2^(Fo^2^)+(0.0515P)^2^+0.0401P] where P=(Fo^2^+2Fc^2^)/3'
_refine_ls_weighting_scheme calc
_refine_ls_wR_factor_gt 0.1074
_refine_ls_wR_factor_ref 0.1098
_reflns_number_gt 1575
_reflns_number_total 1696
_reflns_threshold_expression >2sigma(I)
_cod_data_source_file c4ce01934b2.cif
_cod_data_source_block 73herbm
_cod_depositor_comments
;
The following automatic conversions were performed:

'_symmetry_cell_setting' value 'Triclinic' changed to 'triclinic'
according to
/usr/data/users/saulius/crontab/automatic-downloads/rss-feeds/RSC/lib/dictionaries/cif_core.dic
dictionary named 'cif_core.dic' version 2.4.2 from 2011-04-26.

Automatic conversion script
Id: cif_fix_values 2935 2014-11-11 08:27:57Z andrius 

 Adding full bibliography for 7219125--7219132.cif.
;
_cod_original_sg_symbol_H-M P1
_cod_database_code 7219125

loop_
_symmetry_equiv_pos_as_xyz
'x, y, z'

loop_
_atom_site_label
_atom_site_type_symbol
_atom_site_fract_x
_atom_site_fract_y
_atom_site_fract_z
_atom_site_U_iso_or_equiv
_atom_site_adp_type
_atom_site_occupancy
_atom_site_symmetry_multiplicity
_atom_site_calc_flag
_atom_site_refinement_flags
B1 B 0.7776(7) 0.4117(7) 0.5124(6) 0.0374(12) Uani 1 1 d .
B2 B 0.0870(7) 0.1400(6) 1.0205(5) 0.0307(10) Uani 1 1 d .
O1 O 0.7351(4) 0.5293(5) 0.4038(4) 0.0559(9) Uani 1 1 d D
H1' H 0.841(5) 0.559(8) 0.336(5) 0.084 Uiso 1 1 d D
O2 O 0.9748(4) 0.3538(4) 0.5121(3) 0.0476(8) Uani 1 1 d D
H2' H 1.071(6) 0.414(6) 0.459(5) 0.071 Uiso 1 1 d D
O3 O 0.1158(4) 0.0877(4) 1.1507(3) 0.0464(8) Uani 1 1 d D
H3' H 0.007(5) 0.068(7) 1.218(4) 0.070 Uiso 1 1 d D
O4 O -0.0891(4) 0.1294(5) 0.9940(3) 0.0587(10) Uani 1 1 d D
H4' H -0.187(6) 0.091(8) 1.064(4) 0.088 Uiso 1 1 d D
C1 C 0.5962(6) 0.3438(6) 0.6471(5) 0.0322(9) Uani 1 1 d .
C2 C 0.6337(6) 0.2401(5) 0.7698(5) 0.0375(10) Uani 1 1 d .
H2 H 0.7687 0.2104 0.7715 0.045 Uiso 1 1 calc R
C3 C 0.4746(6) 0.1812(5) 0.8882(5) 0.0349(10) Uani 1 1 d .
H3 H 0.5048 0.1161 0.9693 0.042 Uiso 1 1 calc R
C4 C 0.2701(6) 0.2164(5) 0.8898(4) 0.0327(10) Uani 1 1 d .
C5 C 0.2326(6) 0.3201(5) 0.7672(4) 0.0343(10) Uani 1 1 d .
H5 H 0.0979 0.3456 0.7641 0.041 Uiso 1 1 calc R
C6 C 0.3911(6) 0.3855(5) 0.6505(5) 0.0348(10) Uani 1 1 d .
H6 H 0.3603 0.4588 0.5726 0.042 Uiso 1 1 calc R
N1 N 1.6048(4) 0.6520(4) 0.1347(3) 0.0408(9) Uani 1 1 d D
H1A H 1.586(8) 0.571(5) 0.209(3) 0.061 Uiso 1 1 d D
H1B H 1.631(7) 0.748(4) 0.157(5) 0.061 Uiso 1 1 d D
N2 N 0.2241(4) 1.0347(5) 0.4184(3) 0.0406(9) Uani 1 1 d D
H2A H 0.268(7) 1.026(7) 0.3281(13) 0.061 Uiso 1 1 d D
H2B H 0.139(6) 1.129(4) 0.433(5) 0.061 Uiso 1 1 d D
O5 O 1.0653(5) 0.6287(5) 0.1892(4) 0.0638(11) Uani 1 1 d .
O6 O 1.2838(5) 0.4911(5) 0.3065(3) 0.0572(9) Uani 1 1 d .
O7 O 0.7690(5) 1.0366(6) 0.3615(4) 0.0631(11) Uani 1 1 d .
O8 O 0.5935(4) 0.9848(4) 0.2214(3) 0.0408(7) Uani 1 1 d .
C7 C 1.2364(7) 0.5968(6) 0.2067(5) 0.0403(10) Uani 1 1 d .
C8 C 1.4085(6) 0.6974(6) 0.0985(4) 0.0346(9) Uani 1 1 d .
H8 H 1.3696 0.8260 0.0992 0.042 Uiso 1 1 calc R
C9 C 1.4612(8) 0.6604(8) -0.0547(6) 0.0578(14) Uani 1 1 d .
H9A H 1.4259 0.5422 -0.0558 0.069 Uiso 1 1 calc R
H9B H 1.3873 0.7486 -0.1087 0.069 Uiso 1 1 calc R
C10 C 1.6883(8) 0.6718(8) -0.1178(6) 0.0573(14) Uani 1 1 d .
H10A H 1.7203 0.7951 -0.1515 0.069 Uiso 1 1 calc R
H10B H 1.7457 0.6033 -0.1971 0.069 Uiso 1 1 calc R
C11 C 1.7669(8) 0.5922(9) 0.0069(6) 0.0688(16) Uani 1 1 d .
H11A H 1.7849 0.4626 0.0159 0.083 Uiso 1 1 calc R
H11B H 1.8974 0.6361 -0.0046 0.083 Uiso 1 1 calc R
C12 C 0.6097(6) 1.0215(5) 0.3349(5) 0.0353(10) Uani 1 1 d .
C13 C 0.4144(6) 1.0480(5) 0.4586(4) 0.0349(9) Uani 1 1 d .
H13 H 0.4069 1.1672 0.4843 0.042 Uiso 1 1 calc R
C14 C 0.4003(7) 0.9103(7) 0.5924(5) 0.0452(11) Uani 1 1 d .
H14A H 0.4938 0.8047 0.5692 0.054 Uiso 1 1 calc R
H14B H 0.4339 0.9596 0.6646 0.054 Uiso 1 1 calc R
C15 C 0.1806(7) 0.8647(7) 0.6457(5) 0.0498(12) Uani 1 1 d .
H15A H 0.0926 0.9513 0.7042 0.060 Uiso 1 1 calc R
H15B H 0.1689 0.7462 0.7020 0.060 Uiso 1 1 calc R
C16 C 0.1252(8) 0.8720(7) 0.5094(6) 0.0596(13) Uani 1 1 d .
H16A H 0.1819 0.7653 0.4649 0.071 Uiso 1 1 calc R
H16B H -0.0227 0.8866 0.5274 0.071 Uiso 1 1 calc R

loop_
_atom_site_aniso_label
_atom_site_aniso_U_11
_atom_site_aniso_U_22
_atom_site_aniso_U_33
_atom_site_aniso_U_23
_atom_site_aniso_U_13
_atom_site_aniso_U_12
B1 0.032(3) 0.039(3) 0.043(3) -0.001(2) -0.016(2) -0.0078(19)
B2 0.029(2) 0.032(2) 0.031(3) -0.0011(18) -0.012(2) -0.0013(18)
O1 0.0252(16) 0.079(2) 0.050(2) 0.0231(17) -0.0113(14) -0.0058(15)
O2 0.0297(16) 0.060(2) 0.0472(19) 0.0144(15) -0.0134(14) -0.0087(13)
O3 0.0258(16) 0.076(2) 0.0327(19) 0.0017(15) -0.0070(13) -0.0086(15)
O4 0.0338(18) 0.100(3) 0.0369(18) 0.0171(17) -0.0101(14) -0.0271(17)
C1 0.029(2) 0.036(2) 0.033(2) -0.0087(17) -0.0103(17) -0.0019(16)
C2 0.027(2) 0.043(2) 0.042(3) 0.004(2) -0.013(2) -0.0047(17)
C3 0.030(2) 0.040(2) 0.033(2) 0.0045(18) -0.0127(19) -0.0038(17)
C4 0.034(2) 0.031(2) 0.035(2) -0.0019(17) -0.0133(19) -0.0083(18)
C5 0.020(2) 0.042(2) 0.037(2) -0.0027(19) -0.0079(19) 0.0020(17)
C6 0.032(2) 0.037(2) 0.031(2) 0.0008(17) -0.0093(19) 0.0001(17)
N1 0.0369(19) 0.049(2) 0.038(2) -0.0023(17) -0.0126(17) -0.0095(16)
N2 0.0288(18) 0.058(2) 0.034(2) -0.0103(18) -0.0115(16) 0.0084(16)
O5 0.0334(18) 0.100(3) 0.048(2) 0.0202(19) -0.0131(15) -0.0129(18)
O6 0.0419(18) 0.077(2) 0.044(2) 0.0174(17) -0.0115(15) -0.0153(16)
O7 0.0329(17) 0.123(3) 0.0366(19) -0.0119(19) -0.0079(14) -0.0242(17)
O8 0.0364(16) 0.0557(18) 0.0285(15) -0.0068(13) -0.0058(12) -0.0076(13)
C7 0.031(2) 0.055(3) 0.030(2) -0.001(2) -0.0049(19) -0.0055(19)
C8 0.031(2) 0.035(2) 0.036(2) -0.0028(17) -0.0082(17) -0.0029(16)
C9 0.051(3) 0.079(4) 0.044(3) -0.005(3) -0.013(3) -0.018(3)
C10 0.047(3) 0.081(4) 0.046(3) -0.024(3) -0.006(2) -0.015(3)
C11 0.043(3) 0.100(4) 0.059(3) -0.031(3) -0.004(2) 0.008(3)
C12 0.034(2) 0.039(2) 0.030(3) 0.0010(18) -0.0100(19) -0.0046(18)
C13 0.038(2) 0.036(2) 0.034(2) -0.0091(17) -0.0128(17) -0.0039(17)
C14 0.037(2) 0.069(3) 0.027(2) -0.001(2) -0.009(2) -0.004(2)
C15 0.038(2) 0.059(3) 0.040(3) 0.002(2) -0.003(2) 0.000(2)
C16 0.049(3) 0.070(3) 0.061(3) 0.000(3) -0.019(3) -0.015(2)

loop_
_atom_type_symbol
_atom_type_description
_atom_type_scat_dispersion_real
_atom_type_scat_dispersion_imag
_atom_type_scat_source
C C 0.0033 0.0016 'International Tables Vol C Tables 4.2.6.8 and 6.1.1.4'
H H 0.0000 0.0000 'International Tables Vol C Tables 4.2.6.8 and 6.1.1.4'
B B 0.0013 0.0007 'International Tables Vol C Tables 4.2.6.8 and 6.1.1.4'
N N 0.0061 0.0033 'International Tables Vol C Tables 4.2.6.8 and 6.1.1.4'
O O 0.0106 0.0060 'International Tables Vol C Tables 4.2.6.8 and 6.1.1.4'

loop_
_geom_angle_atom_site_label_1
_geom_angle_atom_site_label_2
_geom_angle_atom_site_label_3
_geom_angle
O1 B1 O2 122.1(4)
O1 B1 C1 119.5(4)
O2 B1 C1 118.3(4)
O4 B2 O3 123.7(4)
O4 B2 C4 117.2(4)
O3 B2 C4 119.1(3)
C6 C1 C2 117.0(4)
C6 C1 B1 121.6(4)
C2 C1 B1 121.3(3)
C3 C2 C1 121.4(4)
C2 C3 C4 121.8(4)
C3 C4 C5 116.8(4)
C3 C4 B2 122.5(3)
C5 C4 B2 120.6(3)
C6 C5 C4 121.5(3)
C5 C6 C1 121.4(4)
C8 N1 C11 108.4(4)
C16 N2 C13 107.7(3)
O5 C7 O6 126.9(4)
O5 C7 C8 117.1(4)
O6 C7 C8 115.9(4)
N1 C8 C7 111.8(3)
N1 C8 C9 104.7(3)
C7 C8 C9 115.0(3)
C10 C9 C8 105.5(4)
C9 C10 C11 102.8(4)
N1 C11 C10 104.4(4)
O7 C12 O8 127.7(4)
O7 C12 C13 114.1(4)
O8 C12 C13 118.2(4)
N2 C13 C14 104.9(3)
N2 C13 C12 111.9(3)
C14 C13 C12 114.2(3)
C15 C14 C13 105.1(3)
C14 C15 C16 103.7(4)
N2 C16 C15 101.7(4)

loop_
_geom_bond_atom_site_label_1
_geom_bond_atom_site_label_2
_geom_bond_distance
B1 O1 1.349(6)
B1 O2 1.366(6)
B1 C1 1.572(6)
B2 O4 1.339(6)
B2 O3 1.349(6)
B2 C4 1.578(6)
C1 C6 1.395(5)
C1 C2 1.399(6)
C2 C3 1.379(5)
C3 C4 1.392(5)
C4 C5 1.399(6)
C5 C6 1.383(6)
N1 C8 1.486(5)
N1 C11 1.490(6)
N2 C16 1.501(6)
N2 C13 1.510(5)
O5 C7 1.230(5)
O6 C7 1.254(5)
O7 C12 1.234(5)
O8 C12 1.251(5)
C7 C8 1.512(6)
C8 C9 1.515(6)
C9 C10 1.496(7)
C10 C11 1.500(7)
C12 C13 1.519(6)
C13 C14 1.518(6)
C14 C15 1.504(6)
C15 C16 1.509(6)

loop_
_geom_torsion_atom_site_label_1
_geom_torsion_atom_site_label_2
_geom_torsion_atom_site_label_3
_geom_torsion_atom_site_label_4
_geom_torsion
O1 B1 C1 C6 7.5(6)
O2 B1 C1 C6 -174.8(4)
O1 B1 C1 C2 -171.8(4)
O2 B1 C1 C2 5.8(6)
C6 C1 C2 C3 0.4(6)
B1 C1 C2 C3 179.7(4)
C1 C2 C3 C4 2.2(6)
C2 C3 C4 C5 -2.1(6)
C2 C3 C4 B2 176.1(4)
O4 B2 C4 C3 -158.1(4)
O3 B2 C4 C3 21.2(6)
O4 B2 C4 C5 20.0(6)
O3 B2 C4 C5 -160.7(4)
C3 C4 C5 C6 -0.5(6)
B2 C4 C5 C6 -178.8(4)
C4 C5 C6 C1 3.1(6)
C2 C1 C6 C5 -3.0(6)
B1 C1 C6 C5 177.7(4)
C11 N1 C8 C7 125.7(4)
C11 N1 C8 C9 0.5(5)
O5 C7 C8 N1 177.9(4)
O6 C7 C8 N1 -1.0(5)
O5 C7 C8 C9 -63.0(5)
O6 C7 C8 C9 118.2(5)
N1 C8 C9 C10 -23.2(5)
C7 C8 C9 C10 -146.3(4)
C8 C9 C10 C11 36.7(5)
C8 N1 C11 C10 22.1(6)
C9 C10 C11 N1 -35.9(6)
C16 N2 C13 C14 -10.1(4)
C16 N2 C13 C12 114.3(4)
O7 C12 C13 N2 177.9(4)
O8 C12 C13 N2 -3.3(5)
O7 C12 C13 C14 -63.1(5)
O8 C12 C13 C14 115.7(4)
N2 C13 C14 C15 -15.8(4)
C12 C13 C14 C15 -138.6(4)
C13 C14 C15 C16 35.7(5)
C13 N2 C16 C15 31.6(5)
C14 C15 C16 N2 -41.1(5)
